data_7052876
loop_
_publ_author_name
'Song, Xue-Zhi'
'Qin, Chao'
'Guan, Wei'
'Song, Shu-Yan'
'Zhang, Hong-Jie'

_publ_section_title
;
 An unusual three-dimensional self-penetrating network derived from
 cross-linking of two-fold interpenetrating nets via ligand-unsupported
 Ag--Ag bonds: synthesis, structure, luminescence, and theoretical study
;
_journal_issue 4
_journal_name_full 'New Journal of Chemistry'
_journal_page_first 877
_journal_paper_doi 10.1039/c2nj20888a
_journal_volume 36
_journal_year 2012
_chemical_formula_sum 'C34 H40 Ag4 N6 O16'
_chemical_formula_weight 1220.20
_chemical_name_systematic
;
?
;
_space_group_IT_number 14
_symmetry_cell_setting monoclinic
_symmetry_space_group_name_Hall '-P 2yn'
_symmetry_space_group_name_H-M 'P 1 21/n 1'
_atom_sites_solution_hydrogens geom
_atom_sites_solution_primary direct
_atom_sites_solution_secondary difmap
_audit_creation_method SHELXL-97
_cell_angle_alpha 90.00
_cell_angle_beta 95.75
_cell_angle_gamma 90.00
_cell_formula_units_Z 4
_cell_length_a 12.3937(7)
_cell_length_b 19.3300(9)
_cell_length_c 17.2992(7)
_cell_measurement_reflns_used 4897
_cell_measurement_temperature 187(2)
_cell_measurement_theta_max 25.00
_cell_measurement_theta_min 1.58
_cell_volume 4123.5(3)
_computing_cell_refinement 'Bruker SAINT'
_computing_data_collection 'Bruker APEX2'
_computing_data_reduction 'Bruker SAINT'
_computing_molecular_graphics 'Bruker SHELXTL'
_computing_publication_material 'Bruker SHELXTL'
_computing_structure_refinement 'SHELXL-97 (Sheldrick, 1997)'
_computing_structure_solution 'SHELXS-97 (Sheldrick, 1997)'
_diffrn_ambient_temperature 187(2)
_diffrn_measured_fraction_theta_full 1.000
_diffrn_measured_fraction_theta_max 1.000
_diffrn_measurement_device_type 'Bruker APEX-II CCD'
_diffrn_measurement_method '\f and \w scans'
_diffrn_radiation_monochromator graphite
_diffrn_radiation_source 'fine-focus sealed tube'
_diffrn_radiation_type MoK\a
_diffrn_radiation_wavelength 0.71073
_diffrn_reflns_av_R_equivalents 0.0498
_diffrn_reflns_av_sigmaI/netI 0.0589
_diffrn_reflns_limit_h_max 14
_diffrn_reflns_limit_h_min -14
_diffrn_reflns_limit_k_max 22
_diffrn_reflns_limit_k_min -21
_diffrn_reflns_limit_l_max 20
_diffrn_reflns_limit_l_min -16
_diffrn_reflns_number 20933
_diffrn_reflns_theta_full 25.00
_diffrn_reflns_theta_max 25.00
_diffrn_reflns_theta_min 1.58
_exptl_absorpt_coefficient_mu 1.949
_exptl_absorpt_correction_T_max 0.7143
_exptl_absorpt_correction_T_min 0.6451
_exptl_absorpt_correction_type empirical
_exptl_absorpt_process_details 'SADABS, Sheldrick, 1996'
_exptl_crystal_colour colourless
_exptl_crystal_density_diffrn 1.965
_exptl_crystal_density_method 'not measured'
_exptl_crystal_description prismatic
_exptl_crystal_F_000 2408
_exptl_crystal_size_max 0.27
_exptl_crystal_size_mid 0.20
_exptl_crystal_size_min 0.18
_refine_diff_density_max 1.084
_refine_diff_density_min -0.719
_refine_diff_density_rms 0.125
_refine_ls_extinction_method none
_refine_ls_goodness_of_fit_ref 1.022
_refine_ls_hydrogen_treatment constr
_refine_ls_matrix_type full
_refine_ls_number_parameters 553
_refine_ls_number_reflns 7260
_refine_ls_number_restraints 27
_refine_ls_restrained_S_all 1.021
_refine_ls_R_factor_all 0.0716
_refine_ls_R_factor_gt 0.0396
_refine_ls_shift/su_max 0.001
_refine_ls_shift/su_mean 0.000
_refine_ls_structure_factor_coef Fsqd
_refine_ls_weighting_details 'calc w=1/[\s^2^(Fo^2^)+(0.0332P)^2^+3.2563P] where P=(Fo^2^+2Fc^2^)/3'
_refine_ls_weighting_scheme calc
_refine_ls_wR_factor_gt 0.0798
_refine_ls_wR_factor_ref 0.0933
_reflns_number_gt 4897
_reflns_number_total 7260
_reflns_threshold_expression >2sigma(I)
_cod_data_source_file c2nj20888a.txt
_cod_data_source_block p21na
_cod_depositor_comments
;
The following automatic conversions were performed:

'_symmetry_cell_setting' value 'Monoclinic' changed to 'monoclinic'
according to /home/saulius/struct/CIF-dictionaries/cif_core.dic
dictionary named 'cif_core.dic' version 2.4.1 from
2010-06-29.

'_exptl_absorpt_correction_type' value 'EMPIRICAL'
changed to 'empirical' according to
/home/saulius/struct/CIF-dictionaries/cif_core.dic dictionary named
'cif_core.dic' version 2.4.1 from 2010-06-29.

Automatic conversion script
Id: cif_fix_values 1715 2011-07-08 13:25:40Z adriana 
;
_cod_original_sg_symbol_H-M p21/n
_cod_database_code 7052876

loop_
_symmetry_equiv_pos_as_xyz
'x, y, z'
'-x+1/2, y+1/2, -z+1/2'
'-x, -y, -z'
'x-1/2, -y-1/2, z-1/2'

loop_
_atom_site_label
_atom_site_type_symbol
_atom_site_fract_x
_atom_site_fract_y
_atom_site_fract_z
_atom_site_U_iso_or_equiv
_atom_site_adp_type
_atom_site_occupancy
_atom_site_symmetry_multiplicity
_atom_site_calc_flag
_atom_site_refinement_flags
Ag1 Ag 0.71681(4) 0.19839(3) 0.51668(3) 0.03655(15) Uani 1 1 d .
Ag2 Ag 0.75235(3) 0.04582(2) 0.50409(2) 0.02497(12) Uani 1 1 d .
Ag3 Ag 0.0000 0.0000 0.0000 0.03531(18) Uani 1 2 d S
Ag4 Ag 0.5000 0.0000 0.0000 0.03594(18) Uani 1 2 d S
Ag5 Ag 0.24984(4) 0.00182(2) 0.00670(3) 0.03048(13) Uani 1 1 d .
C1 C 0.6675(5) 0.2414(3) 0.6782(3) 0.0342(15) Uani 1 1 d .
H1 H 0.7428 0.2417 0.6857 0.041 Uiso 1 1 calc R
C2 C 0.6106(5) 0.2603(3) 0.7390(3) 0.0352(16) Uani 1 1 d .
H2 H 0.6473 0.2739 0.7860 0.042 Uiso 1 1 calc R
C3 C 0.4984(5) 0.2590(3) 0.7300(3) 0.0300(15) Uani 1 1 d .
C4 C 0.4464(5) 0.2401(3) 0.6581(3) 0.0313(15) Uani 1 1 d .
H4 H 0.3711 0.2397 0.6494 0.038 Uiso 1 1 calc R
C5 C 0.5106(6) 0.2218(3) 0.5995(3) 0.0344(16) Uani 1 1 d .
H5 H 0.4762 0.2085 0.5516 0.041 Uiso 1 1 calc R
C6 C 0.4167(5) 0.2828(3) 0.9313(3) 0.0360(16) Uani 1 1 d .
H9 H 0.4485 0.2780 0.9820 0.043 Uiso 1 1 calc R
C7 C 0.4774(5) 0.2687(3) 0.8715(3) 0.0367(16) Uani 1 1 d .
H10 H 0.5492 0.2547 0.8822 0.044 Uiso 1 1 calc R
C8 C 0.4333(5) 0.2750(3) 0.7957(3) 0.0281(14) Uani 1 1 d .
C9 C 0.3268(5) 0.2966(3) 0.7826(3) 0.0387(17) Uani 1 1 d .
H7 H 0.2940 0.3021 0.7322 0.046 Uiso 1 1 calc R
C10 C 0.2698(5) 0.3098(3) 0.8455(3) 0.0390(17) Uani 1 1 d .
H8 H 0.1979 0.3240 0.8360 0.047 Uiso 1 1 calc R
C11 C 0.5261(5) 0.0731(3) 0.4158(3) 0.0264(14) Uani 1 1 d .
C12 C 0.4280(4) 0.0374(3) 0.3742(3) 0.0247(14) Uani 1 1 d .
H12 H 0.3669 0.0396 0.4059 0.030 Uiso 1 1 calc R
C13 C 0.3937(4) 0.0668(3) 0.2924(3) 0.0249(13) Uani 1 1 d .
H13 H 0.3735 0.1157 0.2945 0.030 Uiso 1 1 calc R
C14 C 0.2965(4) 0.0214(3) 0.2601(3) 0.0268(14) Uani 1 1 d .
H14 H 0.2378 0.0242 0.2939 0.032 Uiso 1 1 calc R
C15 C 0.2556(4) 0.0416(3) 0.1772(3) 0.0274(14) Uani 1 1 d .
C16 C 0.3156(5) -0.0668(3) 0.1651(4) 0.0333(15) Uani 1 1 d .
C17 C 0.3325(4) -0.0531(3) 0.2518(3) 0.0261(14) Uani 1 1 d .
H17 H 0.2881 -0.0844 0.2800 0.031 Uiso 1 1 calc R
C18 C 0.4533(4) -0.0600(3) 0.2817(3) 0.0245(13) Uani 1 1 d .
H18 H 0.4794 -0.1074 0.2756 0.029 Uiso 1 1 calc R
C19 C 0.4655(4) -0.0378(3) 0.3672(3) 0.0251(13) Uani 1 1 d .
H19 H 0.4224 -0.0682 0.3974 0.030 Uiso 1 1 calc R
C20 C 0.5813(5) -0.0363(3) 0.4030(3) 0.0266(14) Uani 1 1 d .
C21 C 0.4842(4) 0.0557(3) 0.2422(3) 0.0216(13) Uani 1 1 d .
H21 H 0.5164 0.0917 0.2172 0.026 Uiso 1 1 calc R
C22 C 0.5142(4) -0.0093(3) 0.2364(3) 0.0261(14) Uani 1 1 d .
H22 H 0.5689 -0.0228 0.2066 0.031 Uiso 1 1 calc R
C23 C 0.9672(5) 0.0004(3) 0.5896(3) 0.0336(16) Uani 1 1 d .
C24 C 1.0701(5) 0.0236(3) 0.6360(3) 0.0311(15) Uani 1 1 d .
H24 H 1.1306 0.0221 0.6037 0.037 Uiso 1 1 calc R
C25 C 1.0968(5) -0.0196(3) 0.7097(4) 0.0345(16) Uani 1 1 d .
H25 H 1.1085 -0.0684 0.6976 0.041 Uiso 1 1 calc R
C26 C 1.1997(5) 0.0138(3) 0.7526(3) 0.0311(15) Uani 1 1 d .
H32 H 1.2593 0.0127 0.7194 0.037 Uiso 1 1 calc R
C27 C 1.1748(4) 0.0886(3) 0.7735(3) 0.0272(14) Uani 1 1 d .
H31 H 1.2242 0.1202 0.7502 0.033 Uiso 1 1 calc R
C28 C 1.0563(5) 0.1069(3) 0.7458(3) 0.0282(14) Uani 1 1 d .
H28 H 1.0375 0.1538 0.7613 0.034 Uiso 1 1 calc R
C29 C 1.0456(5) 0.0983(3) 0.6566(3) 0.0261(14) Uani 1 1 d .
H29 H 1.0962 0.1295 0.6340 0.031 Uiso 1 1 calc R
C30 C 0.9320(5) 0.1100(3) 0.6183(3) 0.0267(14) Uani 1 1 d .
C31 C 1.0061(5) -0.0107(3) 0.7612(4) 0.0370(17) Uani 1 1 d .
H26 H 0.9678 -0.0479 0.7790 0.044 Uiso 1 1 calc R
C32 C 0.9860(5) 0.0532(3) 0.7787(3) 0.0309(15) Uani 1 1 d .
H27 H 0.9316 0.0649 0.8096 0.037 Uiso 1 1 calc R
C33 C 0.1970(5) 0.0900(3) -0.1382(3) 0.0296(14) Uani 1 1 d .
C34 C 0.2348(5) -0.0194(3) -0.1704(4) 0.0324(15) Uani 1 1 d .
N1 N 0.6191(4) 0.2224(2) 0.6085(3) 0.0303(12) Uani 1 1 d .
N2 N 0.3122(4) 0.3034(3) 0.9197(3) 0.0341(13) Uani 1 1 d .
N3 N 0.8922(4) 0.0525(3) 0.5802(3) 0.0264(11) Uani 1 1 d .
N4 N 0.6092(4) 0.0273(2) 0.4331(3) 0.0237(11) Uani 1 1 d .
N5 N 0.2693(4) -0.0107(3) 0.1270(3) 0.0289(12) Uani 1 1 d .
N6 N 0.2291(4) 0.0271(3) -0.1104(3) 0.0282(12) Uani 1 1 d .
O1 O 0.6429(3) -0.0858(2) 0.4050(2) 0.0413(11) Uani 1 1 d .
O2 O 0.5315(3) 0.1344(2) 0.4338(2) 0.0380(11) Uani 1 1 d .
O3 O 0.2181(3) 0.0983(2) 0.1582(2) 0.0347(10) Uani 1 1 d .
O4 O 0.3409(4) -0.1206(2) 0.1345(2) 0.0446(12) Uani 1 1 d .
O5 O 0.2655(4) -0.0786(3) -0.1612(3) 0.0540(14) Uani 1 1 d .
O6 O 0.1811(4) 0.1410(2) -0.0983(2) 0.0400(11) Uani 1 1 d .
O7 O 0.9530(3) -0.0576(2) 0.5619(3) 0.0502(13) Uani 1 1 d .
O8 O 0.8828(3) 0.1647(2) 0.6213(2) 0.0404(11) Uani 1 1 d .
O1W O 0.5373(4) 0.1043(3) 0.0237(3) 0.0710(16) Uani 1 1 d D
H1A H 0.5850 0.1077 0.0624 0.106 Uiso 1 1 d RD
H1B H 0.5647 0.1242 -0.0135 0.106 Uiso 1 1 d RD
O2W O 0.0269(4) 0.1051(3) 0.0270(3) 0.0683(16) Uani 1 1 d D
H2B H -0.0333 0.1259 0.0283 0.102 Uiso 1 1 d RD
H2A H 0.0591 0.1251 -0.0080 0.102 Uiso 1 1 d RD
O3W O 0.3183(3) 0.1684(2) 0.0382(2) 0.0357(10) Uani 1 1 d D
H3A H 0.2886 0.1517 0.0762 0.054 Uiso 1 1 d RD
H3B H 0.3700 0.1415 0.0310 0.054 Uiso 1 1 d RD
O4W O 0.7969(4) 0.8526(3) 0.5055(3) 0.0685(16) Uani 1 1 d D
H4B H 0.8352 0.8816 0.5332 0.103 Uiso 1 1 d RD
H4A H 0.7458 0.8765 0.4824 0.103 Uiso 1 1 d RD
O5W O 0.0133(4) 0.2797(3) 0.6829(3) 0.0706(16) Uani 1 1 d D
H5A H -0.0308 0.2477 0.6678 0.106 Uiso 1 1 d RD
H5B H 0.0622 0.2796 0.6517 0.106 Uiso 1 1 d RD
O6W O 0.8167(4) 0.7372(3) 0.4115(4) 0.099(2) Uani 1 1 d D
H6B H 0.8456 0.7671 0.3839 0.148 Uiso 1 1 d RD
H6A H 0.8178 0.7554 0.4562 0.148 Uiso 1 1 d RD
O7W O 0.8102(5) 0.1614(4) 0.9947(5) 0.149(4) Uani 1 1 d D
H7A H 0.7513 0.1522 0.9672 0.224 Uiso 1 1 d RD
H7B H 0.8565 0.1644 0.9618 0.224 Uiso 1 1 d RD
O8W O 0.8206(8) 0.2863(6) 0.8951(5) 0.072(3) Uani 0.50 1 d PD
H8A H 0.7923 0.2471 0.9024 0.108 Uiso 0.50 1 d PRD
H8B H 0.8583 0.2801 0.8572 0.108 Uiso 0.50 1 d PRD
O9W O 1.0163(9) 0.2478(5) 0.8474(5) 0.062(3) Uani 0.50 1 d PD
H9A H 1.0559 0.2532 0.8104 0.093 Uiso 0.50 1 d PRD
H9B H 0.9524 0.2584 0.8288 0.093 Uiso 0.50 1 d PRD

loop_
_atom_site_aniso_label
_atom_site_aniso_U_11
_atom_site_aniso_U_22
_atom_site_aniso_U_33
_atom_site_aniso_U_23
_atom_site_aniso_U_13
_atom_site_aniso_U_12
Ag1 0.0586(3) 0.0314(3) 0.0230(3) 0.0011(2) 0.0211(2) 0.0033(2)
Ag2 0.0223(2) 0.0288(3) 0.0235(2) -0.0022(2) 0.00083(17) -0.0005(2)
Ag3 0.0238(4) 0.0346(4) 0.0463(4) -0.0051(3) -0.0025(3) 0.0027(3)
Ag4 0.0230(4) 0.0320(4) 0.0528(5) 0.0009(3) 0.0041(3) -0.0004(3)
Ag5 0.0222(2) 0.0376(3) 0.0310(3) 0.0108(2) -0.00041(19) 0.0037(2)
C1 0.049(4) 0.031(4) 0.024(4) -0.005(3) 0.011(3) -0.002(3)
C2 0.057(5) 0.032(4) 0.018(3) -0.004(3) 0.011(3) -0.004(3)
C3 0.054(4) 0.017(3) 0.021(3) 0.005(2) 0.016(3) 0.002(3)
C4 0.048(4) 0.023(4) 0.025(3) 0.000(3) 0.016(3) 0.006(3)
C5 0.060(5) 0.026(4) 0.019(3) 0.002(3) 0.011(3) 0.004(3)
C6 0.047(4) 0.043(4) 0.019(3) -0.001(3) 0.007(3) -0.002(3)
C7 0.047(4) 0.039(4) 0.026(4) -0.002(3) 0.016(3) 0.005(3)
C8 0.054(4) 0.016(3) 0.016(3) 0.000(2) 0.009(3) 0.003(3)
C9 0.067(5) 0.031(4) 0.020(3) 0.005(3) 0.014(3) 0.015(4)
C10 0.051(4) 0.039(4) 0.028(4) 0.008(3) 0.010(3) 0.010(3)
C11 0.033(4) 0.029(4) 0.018(3) 0.003(3) 0.008(3) 0.000(3)
C12 0.016(3) 0.037(4) 0.021(3) -0.001(3) 0.004(2) -0.006(3)
C13 0.028(3) 0.022(3) 0.024(3) -0.001(2) 0.001(3) 0.001(3)
C14 0.014(3) 0.040(4) 0.026(3) 0.011(3) -0.001(2) -0.001(3)
C15 0.016(3) 0.037(4) 0.029(4) 0.009(3) 0.001(3) 0.005(3)
C16 0.026(3) 0.034(4) 0.038(4) 0.013(3) -0.007(3) -0.001(3)
C17 0.021(3) 0.025(3) 0.031(3) 0.011(3) -0.003(3) -0.003(3)
C18 0.017(3) 0.024(3) 0.031(3) 0.002(3) -0.006(3) 0.003(2)
C19 0.023(3) 0.023(3) 0.029(3) 0.006(3) -0.002(3) -0.001(3)
C20 0.027(3) 0.029(4) 0.022(3) 0.006(3) -0.003(3) 0.000(3)
C21 0.017(3) 0.025(4) 0.023(3) 0.005(2) 0.001(2) -0.009(3)
C22 0.021(3) 0.038(4) 0.020(3) -0.004(3) 0.001(2) -0.003(3)
C23 0.025(3) 0.041(4) 0.034(4) -0.012(3) -0.001(3) 0.004(3)
C24 0.019(3) 0.043(4) 0.031(4) -0.009(3) 0.000(3) 0.004(3)
C25 0.021(3) 0.032(4) 0.048(4) -0.008(3) -0.013(3) 0.006(3)
C26 0.017(3) 0.047(4) 0.028(4) -0.008(3) -0.001(3) 0.000(3)
C27 0.024(3) 0.036(4) 0.022(3) -0.001(3) 0.005(3) -0.013(3)
C28 0.037(4) 0.030(4) 0.018(3) -0.002(3) 0.004(3) 0.009(3)
C29 0.030(3) 0.031(4) 0.018(3) 0.000(3) 0.006(3) -0.008(3)
C30 0.034(4) 0.032(4) 0.015(3) 0.001(3) 0.010(3) 0.001(3)
C31 0.022(3) 0.040(4) 0.046(4) 0.015(3) -0.010(3) -0.006(3)
C32 0.019(3) 0.049(5) 0.025(3) 0.006(3) 0.004(3) 0.000(3)
C33 0.027(3) 0.032(4) 0.030(4) 0.002(3) 0.003(3) -0.010(3)
C34 0.018(3) 0.033(4) 0.045(4) -0.006(3) -0.004(3) 0.008(3)
N1 0.042(3) 0.024(3) 0.026(3) 0.003(2) 0.013(2) 0.003(2)
N2 0.058(4) 0.024(3) 0.022(3) 0.000(2) 0.015(3) 0.002(3)
N3 0.023(3) 0.028(3) 0.028(3) 0.001(2) 0.002(2) 0.002(2)
N4 0.025(3) 0.025(3) 0.022(3) 0.002(2) 0.003(2) -0.003(2)
N5 0.023(3) 0.035(3) 0.027(3) 0.011(2) -0.005(2) -0.002(2)
N6 0.023(3) 0.037(3) 0.024(3) -0.002(2) 0.001(2) 0.002(2)
O1 0.037(3) 0.032(3) 0.051(3) -0.004(2) -0.016(2) 0.010(2)
O2 0.047(3) 0.030(3) 0.037(3) -0.004(2) 0.002(2) 0.004(2)
O3 0.031(2) 0.044(3) 0.029(2) 0.012(2) 0.0016(19) 0.009(2)
O4 0.061(3) 0.032(3) 0.038(3) -0.001(2) -0.010(2) 0.001(2)
O5 0.047(3) 0.048(3) 0.062(3) -0.016(3) -0.022(2) 0.017(3)
O6 0.062(3) 0.032(3) 0.025(2) -0.0014(19) -0.005(2) 0.001(2)
O7 0.042(3) 0.043(3) 0.060(3) -0.018(2) -0.020(2) 0.006(2)
O8 0.053(3) 0.034(3) 0.032(3) -0.001(2) -0.004(2) 0.014(2)
O1W 0.065(4) 0.056(4) 0.091(4) 0.006(3) 0.006(3) -0.010(3)
O2W 0.057(3) 0.053(4) 0.094(4) -0.004(3) 0.005(3) 0.005(3)
O3W 0.030(2) 0.036(3) 0.042(3) 0.008(2) 0.011(2) 0.006(2)
O4W 0.059(3) 0.068(4) 0.071(4) 0.007(3) -0.031(3) -0.011(3)
O5W 0.096(4) 0.047(4) 0.065(4) -0.007(3) -0.010(3) 0.005(3)
O6W 0.055(4) 0.052(4) 0.193(7) 0.009(4) 0.032(4) -0.011(3)
O7W 0.044(4) 0.120(7) 0.269(10) -0.125(6) -0.055(5) 0.029(4)
O8W 0.076(8) 0.103(10) 0.037(6) 0.009(6) 0.008(5) 0.032(7)
O9W 0.109(9) 0.036(6) 0.042(6) -0.012(5) 0.011(6) -0.007(6)

loop_
_atom_type_symbol
_atom_type_description
_atom_type_scat_dispersion_real
_atom_type_scat_dispersion_imag
_atom_type_scat_source
C C 0.0033 0.0016 'International Tables Vol C Tables 4.2.6.8 and 6.1.1.4'
H H 0.0000 0.0000 'International Tables Vol C Tables 4.2.6.8 and 6.1.1.4'
N N 0.0061 0.0033 'International Tables Vol C Tables 4.2.6.8 and 6.1.1.4'
O O 0.0106 0.0060 'International Tables Vol C Tables 4.2.6.8 and 6.1.1.4'
Ag Ag -0.8971 1.1015 'International Tables Vol C Tables 4.2.6.8 and 6.1.1.4'

loop_
_geom_angle_atom_site_label_1
_geom_angle_atom_site_label_2
_geom_angle_atom_site_label_3
_geom_angle
_geom_angle_site_symmetry_1
_geom_angle_site_symmetry_3
N1 Ag1 N2 168.27(19) . 4_665
N1 Ag1 Ag2 111.44(13) . .
N2 Ag1 Ag2 80.24(13) 4_665 .
N3 Ag2 N4 173.11(19) . .
N3 Ag2 Ag1 90.70(13) . .
N4 Ag2 Ag1 95.13(13) . .
O2W Ag3 O2W 180.0(3) . 3
O2W Ag3 Ag5 98.95(13) . 3
O2W Ag3 Ag5 81.05(13) 3 3
O2W Ag3 Ag5 81.05(13) . .
O2W Ag3 Ag5 98.95(13) 3 .
Ag5 Ag3 Ag5 180.0 3 .
O1W Ag4 O1W 180.0(3) . 3_655
O1W Ag4 Ag5 100.51(14) . .
O1W Ag4 Ag5 79.49(14) 3_655 .
O1W Ag4 Ag5 79.49(14) . 3_655
O1W Ag4 Ag5 100.51(14) 3_655 3_655
Ag5 Ag4 Ag5 180.0 . 3_655
N6 Ag5 N5 173.0(2) . .
N6 Ag5 Ag3 86.60(12) . .
N5 Ag5 Ag3 92.96(12) . .
N6 Ag5 Ag4 89.57(12) . .
N5 Ag5 Ag4 91.12(12) . .
Ag3 Ag5 Ag4 175.546(17) . .
N1 C1 C2 122.9(6) . .
N1 C1 H1 118.5 . .
C2 C1 H1 118.5 . .
C1 C2 C3 119.8(6) . .
C1 C2 H2 120.1 . .
C3 C2 H2 120.1 . .
C2 C3 C4 118.4(5) . .
C2 C3 C8 121.7(5) . .
C4 C3 C8 119.9(6) . .
C3 C4 C5 117.9(6) . .
C3 C4 H4 121.0 . .
C5 C4 H4 121.0 . .
N1 C5 C4 123.6(6) . .
N1 C5 H5 118.2 . .
C4 C5 H5 118.2 . .
N2 C6 C7 122.6(6) . .
N2 C6 H9 118.7 . .
C7 C6 H9 118.7 . .
C6 C7 C8 120.5(6) . .
C6 C7 H10 119.7 . .
C8 C7 H10 119.7 . .
C7 C8 C9 117.7(5) . .
C7 C8 C3 121.0(6) . .
C9 C8 C3 121.3(5) . .
C10 C9 C8 119.0(6) . .
C10 C9 H7 120.5 . .
C8 C9 H7 120.5 . .
N2 C10 C9 123.6(6) . .
N2 C10 H8 118.2 . .
C9 C10 H8 118.2 . .
O2 C11 N4 123.3(6) . .
O2 C11 C12 125.6(6) . .
N4 C11 C12 111.0(5) . .
C11 C12 C19 103.5(4) . .
C11 C12 C13 113.7(4) . .
C19 C12 C13 109.5(4) . .
C11 C12 H12 110.0 . .
C19 C12 H12 110.0 . .
C13 C12 H12 110.0 . .
C21 C13 C12 108.9(4) . .
C21 C13 C14 108.0(4) . .
C12 C13 C14 104.8(4) . .
C21 C13 H13 111.6 . .
C12 C13 H13 111.6 . .
C14 C13 H13 111.6 . .
C17 C14 C15 103.1(5) . .
C17 C14 C13 110.3(4) . .
C15 C14 C13 111.6(4) . .
C17 C14 H14 110.5 . .
C15 C14 H14 110.5 . .
C13 C14 H14 110.5 . .
O3 C15 N5 124.5(5) . .
O3 C15 C14 124.3(6) . .
N5 C15 C14 111.2(5) . .
O4 C16 N5 125.6(6) . .
O4 C16 C17 124.0(5) . .
N5 C16 C17 110.4(5) . .
C14 C17 C16 104.2(4) . .
C14 C17 C18 109.6(5) . .
C16 C17 C18 110.5(5) . .
C14 C17 H17 110.8 . .
C16 C17 H17 110.8 . .
C18 C17 H17 110.8 . .
C22 C18 C19 108.3(5) . .
C22 C18 C17 106.9(4) . .
C19 C18 C17 107.3(4) . .
C22 C18 H18 111.4 . .
C19 C18 H18 111.4 . .
C17 C18 H18 111.4 . .
C20 C19 C18 113.6(4) . .
C20 C19 C12 103.5(4) . .
C18 C19 C12 109.9(4) . .
C20 C19 H19 109.9 . .
C18 C19 H19 109.9 . .
C12 C19 H19 109.9 . .
O1 C20 N4 124.0(5) . .
O1 C20 C19 124.4(5) . .
N4 C20 C19 111.6(5) . .
C22 C21 C13 114.4(5) . .
C22 C21 H21 122.8 . .
C13 C21 H21 122.8 . .
C21 C22 C18 115.0(5) . .
C21 C22 H22 122.5 . .
C18 C22 H22 122.5 . .
O7 C23 N3 123.9(6) . .
O7 C23 C24 124.2(6) . .
N3 C23 C24 111.8(5) . .
C23 C24 C29 103.3(5) . .
C23 C24 C25 112.4(5) . .
C29 C24 C25 110.7(5) . .
C23 C24 H24 110.1 . .
C29 C24 H24 110.1 . .
C25 C24 H24 110.1 . .
C31 C25 C24 108.5(5) . .
C31 C25 C26 107.2(5) . .
C24 C25 C26 105.7(5) . .
C31 C25 H25 111.7 . .
C24 C25 H25 111.7 . .
C26 C25 H25 111.7 . .
C34 C26 C27 104.0(5) 1_656 .
C34 C26 C25 113.4(5) 1_656 .
C27 C26 C25 109.3(5) . .
C34 C26 H32 110.0 1_656 .
C27 C26 H32 110.0 . .
C25 C26 H32 110.0 . .
C33 C27 C26 103.5(5) 1_656 .
C33 C27 C28 112.2(4) 1_656 .
C26 C27 C28 110.6(5) . .
C33 C27 H31 110.1 1_656 .
C26 C27 H31 110.1 . .
C28 C27 H31 110.1 . .
C32 C28 C27 107.1(5) . .
C32 C28 C29 108.0(5) . .
C27 C28 C29 105.7(4) . .
C32 C28 H28 111.9 . .
C27 C28 H28 111.9 . .
C29 C28 H28 111.9 . .
C30 C29 C24 103.7(5) . .
C30 C29 C28 113.9(4) . .
C24 C29 C28 109.6(5) . .
C30 C29 H29 109.8 . .
C24 C29 H29 109.8 . .
C28 C29 H29 109.8 . .
O8 C30 N3 124.7(6) . .
O8 C30 C29 123.7(6) . .
N3 C30 C29 111.5(5) . .
C32 C31 C25 114.5(6) . .
C32 C31 H26 122.8 . .
C25 C31 H26 122.8 . .
C31 C32 C28 115.9(5) . .
C31 C32 H27 122.1 . .
C28 C32 H27 122.1 . .
O6 C33 N6 125.4(6) . .
O6 C33 C27 123.5(6) . 1_454
N6 C33 C27 110.9(5) . 1_454
O5 C34 N6 123.8(6) . .
O5 C34 C26 125.4(6) . 1_454
N6 C34 C26 110.8(5) . 1_454
C5 N1 C1 117.3(5) . .
C5 N1 Ag1 123.3(4) . .
C1 N1 Ag1 119.4(4) . .
C10 N2 C6 116.6(5) . .
C10 N2 Ag1 123.7(4) . 4_566
C6 N2 Ag1 118.3(4) . 4_566
C30 N3 C23 109.7(5) . .
C30 N3 Ag2 126.7(4) . .
C23 N3 Ag2 122.9(4) . .
C20 N4 C11 110.1(5) . .
C20 N4 Ag2 123.2(4) . .
C11 N4 Ag2 126.5(4) . .
C15 N5 C16 110.9(5) . .
C15 N5 Ag5 122.9(4) . .
C16 N5 Ag5 125.1(4) . .
C33 N6 C34 110.7(5) . .
C33 N6 Ag5 124.2(4) . .
C34 N6 Ag5 124.7(4) . .
Ag4 O1W H1A 110.5 . .
Ag4 O1W H1B 112.6 . .
H1A O1W H1B 105.3 . .
Ag3 O2W H2B 110.0 . .
Ag3 O2W H2A 110.9 . .
H2B O2W H2A 106.3 . .
H3A O3W H3B 105.9 . .
H4B O4W H4A 104.8 . .
H5A O5W H5B 106.4 . .
H6B O6W H6A 105.1 . .
H7A O7W H7B 103.8 . .
H8A O8W H8B 104.9 . .
H9A O9W H9B 105.8 . .

loop_
_geom_bond_atom_site_label_1
_geom_bond_atom_site_label_2
_geom_bond_distance
_geom_bond_site_symmetry_2
Ag1 N1 2.142(5) .
Ag1 N2 2.147(5) 4_665
Ag1 Ag2 2.9931(7) .
Ag2 N3 2.074(4) .
Ag2 N4 2.085(4) .
Ag3 O2W 2.103(5) .
Ag3 O2W 2.103(5) 3
Ag3 Ag5 3.0872(5) 3
Ag3 Ag5 3.0872(5) .
Ag4 O1W 2.100(5) .
Ag4 O1W 2.100(5) 3_655
Ag4 Ag5 3.1143(5) .
Ag4 Ag5 3.1143(5) 3_655
Ag5 N6 2.075(5) .
Ag5 N5 2.085(5) .
C1 N1 1.344(7) .
C1 C2 1.373(7) .
C1 H1 0.9300 .
C2 C3 1.384(8) .
C2 H2 0.9300 .
C3 C4 1.390(8) .
C3 C8 1.490(7) .
C4 C5 1.396(7) .
C4 H4 0.9300 .
C5 N1 1.337(7) .
C5 H5 0.9300 .
C6 N2 1.350(7) .
C6 C7 1.367(8) .
C6 H9 0.9300 .
C7 C8 1.375(8) .
C7 H10 0.9300 .
C8 C9 1.382(8) .
C9 C10 1.379(8) .
C9 H7 0.9300 .
C10 N2 1.344(7) .
C10 H8 0.9300 .
C11 O2 1.224(7) .
C11 N4 1.369(7) .
C11 C12 1.516(8) .
C12 C19 1.535(8) .
C12 C13 1.544(7) .
C12 H12 0.9800 .
C13 C21 1.501(7) .
C13 C14 1.548(7) .
C13 H13 0.9800 .
C14 C17 1.518(8) .
C14 C15 1.524(7) .
C14 H14 0.9800 .
C15 O3 1.223(7) .
C15 N5 1.354(7) .
C16 O4 1.221(7) .
C16 N5 1.364(7) .
C16 C17 1.518(8) .
C17 C18 1.540(7) .
C17 H17 0.9800 .
C18 C22 1.504(8) .
C18 C19 1.533(7) .
C18 H18 0.9800 .
C19 C20 1.505(7) .
C19 H19 0.9800 .
C20 O1 1.222(7) .
C20 N4 1.366(7) .
C21 C22 1.316(8) .
C21 H21 0.9300 .
C22 H22 0.9300 .
C23 O7 1.224(7) .
C23 N3 1.369(7) .
C23 C24 1.506(8) .
C24 C29 1.525(8) .
C24 C25 1.533(8) .
C24 H24 0.9800 .
C25 C31 1.512(8) .
C25 C26 1.551(8) .
C25 H25 0.9800 .
C26 C34 1.503(8) 1_656
C26 C27 1.528(8) .
C26 H32 0.9800 .
C27 C33 1.525(8) 1_656
C27 C28 1.540(8) .
C27 H31 0.9800 .
C28 C32 1.503(8) .
C28 C29 1.544(7) .
C28 H28 0.9800 .
C29 C30 1.512(8) .
C29 H29 0.9800 .
C30 O8 1.224(7) .
C30 N3 1.358(7) .
C31 C32 1.301(8) .
C31 H26 0.9300 .
C32 H27 0.9300 .
C33 O6 1.232(7) .
C33 N6 1.352(7) .
C33 C27 1.525(8) 1_454
C34 O5 1.211(7) .
C34 N6 1.381(7) .
C34 C26 1.503(8) 1_454
N2 Ag1 2.147(5) 4_566
O1W H1A 0.8500 .
O1W H1B 0.8500 .
O2W H2B 0.8500 .
O2W H2A 0.8500 .
O3W H3A 0.8491 .
O3W H3B 0.8447 .
O4W H4B 0.8502 .
O4W H4A 0.8512 .
O5W H5A 0.8499 .
O5W H5B 0.8500 .
O6W H6B 0.8500 .
O6W H6A 0.8499 .
O7W H7A 0.8499 .
O7W H7B 0.8498 .
O8W H8A 0.8498 .
O8W H8B 0.8500 .
O9W H9A 0.8501 .
O9W H9B 0.8500 .
